data_7204871
loop_
_publ_author_name
'Basavoju, Srinivas'
'Aitipamula, Srinivasulu'
'Desiraju, Gautam R.'

_publ_section_title
;
 Host?guest and network structures of some tetraphenylmethane
 derivativesElectronic supplementary information (ESI) available: ORTEP
 diagrams of the compounds in this study; structure solution and
 refinement details for (TCTPM)&#xFFFD;(MeCN)0.5. See
 http://www.rsc.org/suppdata/ce/b4/b403858b/
;
_journal_issue 25
_journal_name_full CrystEngComm
_journal_page_first 120
_journal_paper_doi 10.1039/b403858b
_journal_volume 6
_journal_year 2004
_chemical_formula_moiety 'C25 H18 N2 O4'
_chemical_formula_sum 'C25 H18 N2 O4'
_chemical_formula_weight 410.41
_chemical_melting_point 240
_chemical_name_common bis(4-nitrophenyl)diphenylmethane
_chemical_name_systematic bis(4-nitrophenyl)diphenylmethane
_space_group_IT_number 14
_symmetry_cell_setting monoclinic
_symmetry_space_group_name_Hall '-P 2yn'
_symmetry_space_group_name_H-M 'P 1 21/n 1'
_atom_sites_solution_hydrogens geom
_atom_sites_solution_primary direct
_atom_sites_solution_secondary difmap
_audit_creation_method SHELXL-97
_cell_angle_alpha 90.00
_cell_angle_beta 98.71(3)
_cell_angle_gamma 90.00
_cell_formula_units_Z 4
_cell_length_a 7.5520(15)
_cell_length_b 16.296(3)
_cell_length_c 16.174(3)
_cell_measurement_temperature 293(2)
_cell_volume 1967.5(7)
_computing_structure_refinement 'SHELXL-97 (Sheldrick, 1997)'
_computing_structure_solution 'SHELXS-97 (Sheldrick, 1990)'
_diffrn_ambient_temperature 293(2)
_diffrn_measured_fraction_theta_full 0.941
_diffrn_measured_fraction_theta_max 0.941
_diffrn_radiation_monochromator graphite
_diffrn_radiation_source 'fine-focus sealed tube'
_diffrn_radiation_type MoK\a
_diffrn_radiation_wavelength 0.71073
_diffrn_reflns_av_R_equivalents 0.0000
_diffrn_reflns_av_sigmaI/netI 0.0608
_diffrn_reflns_limit_h_max 10
_diffrn_reflns_limit_h_min 0
_diffrn_reflns_limit_k_max 21
_diffrn_reflns_limit_k_min 0
_diffrn_reflns_limit_l_max 21
_diffrn_reflns_limit_l_min -21
_diffrn_reflns_number 4771
_diffrn_reflns_theta_full 28.68
_diffrn_reflns_theta_max 28.68
_diffrn_reflns_theta_min 2.81
_exptl_absorpt_coefficient_mu 0.095
_exptl_absorpt_correction_type none
_exptl_crystal_colour colorless
_exptl_crystal_density_diffrn 1.385
_exptl_crystal_density_method 'not measured'
_exptl_crystal_description needle
_exptl_crystal_F_000 856
_exptl_crystal_size_max 0.40
_exptl_crystal_size_mid 0.35
_exptl_crystal_size_min 0.30
_refine_diff_density_max 0.375
_refine_diff_density_min -0.328
_refine_diff_density_rms 0.071
_refine_ls_extinction_method none
_refine_ls_goodness_of_fit_ref 1.024
_refine_ls_hydrogen_treatment mixed
_refine_ls_matrix_type full
_refine_ls_number_parameters 352
_refine_ls_number_reflns 4771
_refine_ls_number_restraints 0
_refine_ls_restrained_S_all 1.024
_refine_ls_R_factor_all 0.1102
_refine_ls_R_factor_gt 0.0642
_refine_ls_shift/su_max 0.000
_refine_ls_shift/su_mean 0.000
_refine_ls_structure_factor_coef Fsqd
_refine_ls_weighting_details 'calc w=1/[\s^2^(Fo^2^)+(0.0964P)^2^+0.6597P] where P=(Fo^2^+2Fc^2^)/3'
_refine_ls_weighting_scheme calc
_refine_ls_wR_factor_gt 0.1530
_refine_ls_wR_factor_ref 0.1817
_reflns_number_gt 3053
_reflns_number_total 4771
_reflns_threshold_expression >2sigma(I)
_cod_data_source_file b403858b.txt
_cod_data_source_block DNTPM
_cod_original_sg_symbol_H-M P21/n
_cod_database_code 7204871

loop_
_symmetry_equiv_pos_as_xyz
'x, y, z'
'-x+1/2, y+1/2, -z+1/2'
'-x, -y, -z'
'x-1/2, -y-1/2, z-1/2'

loop_
_atom_site_label
_atom_site_type_symbol
_atom_site_fract_x
_atom_site_fract_y
_atom_site_fract_z
_atom_site_U_iso_or_equiv
_atom_site_adp_type
_atom_site_occupancy
_atom_site_symmetry_multiplicity
_atom_site_calc_flag
_atom_site_refinement_flags
_atom_site_disorder_assembly
_atom_site_disorder_group
C25 C 0.5555(3) 0.13673(13) 0.23588(13) 0.0171(5) Uani 1 1 d . . .
N2 N 0.2041(3) 0.04141(14) 0.51521(13) 0.0288(5) Uani 1 1 d . . .
C4 C 0.6602(3) 0.06729(14) 0.19960(14) 0.0193(5) Uani 1 1 d . . .
O4 O 0.1852(3) -0.03218(12) 0.52934(12) 0.0326(5) Uani 1 1 d . . .
O3 O 0.1632(3) 0.09698(13) 0.55956(12) 0.0397(5) Uani 1 1 d . . .
C24 C 0.7464(3) 0.22020(15) 0.35211(14) 0.0212(5) Uani 1 1 d . . .
C23 C 0.8869(3) 0.27317(16) 0.37973(15) 0.0240(5) Uani 1 1 d . . .
C22 C 0.9814(3) 0.30638(15) 0.32192(15) 0.0226(5) Uani 1 1 d . . .
O2 O 1.2053(3) 0.39616(13) 0.29793(13) 0.0415(5) Uani 1 1 d . . .
C10 C 0.4043(3) 0.17103(14) 0.16950(13) 0.0184(5) Uani 1 1 d . . .
C20 C 0.8026(3) 0.23526(15) 0.21073(15) 0.0227(5) Uani 1 1 d . . .
C21 C 0.9416(3) 0.28893(16) 0.23711(15) 0.0247(5) Uani 1 1 d . . .
C16 C 0.4588(3) 0.10754(14) 0.30838(13) 0.0189(5) Uani 1 1 d . . .
N1 N 1.1338(3) 0.36056(14) 0.35060(14) 0.0292(5) Uani 1 1 d . . .
C13 C 0.2845(3) 0.06371(16) 0.44061(15) 0.0237(5) Uani 1 1 d . . .
C6 C 0.7398(4) -0.01153(16) 0.08374(16) 0.0266(6) Uani 1 1 d . . .
O1 O 1.1860(3) 0.36539(14) 0.42631(13) 0.0460(6) Uani 1 1 d . . .
C14 C 0.2766(3) 0.14474(16) 0.41431(15) 0.0236(5) Uani 1 1 d . . .
C5 C 0.6329(3) 0.04712(15) 0.11492(15) 0.0221(5) Uani 1 1 d . . .
C19 C 0.7001(3) 0.20084(14) 0.26780(14) 0.0187(5) Uani 1 1 d . . .
C17 C 0.4580(4) 0.02649(15) 0.33490(15) 0.0225(5) Uani 1 1 d . . .
C18 C 0.3693(4) 0.00401(16) 0.40092(16) 0.0266(6) Uani 1 1 d . . .
C9 C 0.4018(4) 0.25002(16) 0.13672(15) 0.0240(5) Uani 1 1 d . . .
C11 C 0.2592(3) 0.11924(16) 0.14209(15) 0.0238(5) Uani 1 1 d . . .
C15 C 0.3620(3) 0.16543(15) 0.34714(15) 0.0224(5) Uani 1 1 d . . .
C12 C 0.1181(4) 0.14525(18) 0.08360(15) 0.0271(6) Uani 1 1 d . . .
C7 C 0.1187(4) 0.22391(18) 0.05029(16) 0.0302(6) Uani 1 1 d . . .
C3 C 0.7989(3) 0.02849(16) 0.25142(16) 0.0244(5) Uani 1 1 d . . .
C8 C 0.2603(4) 0.27529(16) 0.07669(16) 0.0279(6) Uani 1 1 d . . .
C2 C 0.9048(4) -0.03011(16) 0.22045(17) 0.0277(6) Uani 1 1 d . . .
C1 C 0.8756(4) -0.05027(16) 0.13599(17) 0.0272(6) Uani 1 1 d . . .
H15 H 0.352(3) 0.2213(15) 0.3266(15) 0.010(6) Uiso 1 1 d . . .
H3 H 0.814(4) 0.0422(17) 0.3036(19) 0.027(7) Uiso 1 1 d . . .
H1 H 0.958(4) -0.0953(19) 0.1143(18) 0.036(8) Uiso 1 1 d . . .
H24 H 0.683(4) 0.1986(16) 0.3914(17) 0.023(7) Uiso 1 1 d . . .
H5 H 0.540(4) 0.0753(15) 0.0777(16) 0.017(6) Uiso 1 1 d . . .
H9 H 0.489(4) 0.2842(19) 0.1539(19) 0.031(8) Uiso 1 1 d . . .
H8 H 0.265(4) 0.3288(18) 0.0577(18) 0.030(8) Uiso 1 1 d . . .
H6 H 0.727(4) -0.0228(18) 0.023(2) 0.037(8) Uiso 1 1 d . . .
H23 H 0.915(4) 0.2862(17) 0.4385(18) 0.027(7) Uiso 1 1 d . . .
H2 H 1.004(4) -0.0553(17) 0.2577(17) 0.025(7) Uiso 1 1 d . . .
H18 H 0.365(4) -0.0487(18) 0.4146(18) 0.027(7) Uiso 1 1 d . . .
H12 H 0.018(4) 0.1086(17) 0.0673(17) 0.025(7) Uiso 1 1 d . . .
H17 H 0.515(4) -0.0121(18) 0.3105(18) 0.028(8) Uiso 1 1 d . . .
H11 H 0.259(4) 0.0670(19) 0.1602(18) 0.028(8) Uiso 1 1 d . . .
H20 H 0.772(4) 0.2215(17) 0.1496(18) 0.029(8) Uiso 1 1 d . . .
H7 H 0.008(4) 0.2440(17) 0.0117(18) 0.032(8) Uiso 1 1 d . . .
H21 H 1.012(4) 0.3126(18) 0.1955(19) 0.037(8) Uiso 1 1 d . . .
H14 H 0.212(5) 0.184(2) 0.443(2) 0.049(10) Uiso 1 1 d . . .

loop_
_atom_site_aniso_label
_atom_site_aniso_U_11
_atom_site_aniso_U_22
_atom_site_aniso_U_33
_atom_site_aniso_U_23
_atom_site_aniso_U_13
_atom_site_aniso_U_12
C25 0.0179(11) 0.0176(11) 0.0168(10) 0.0000(8) 0.0057(9) 0.0008(9)
N2 0.0268(12) 0.0364(13) 0.0241(10) 0.0025(9) 0.0070(9) -0.0022(9)
C4 0.0206(12) 0.0171(11) 0.0215(11) 0.0004(9) 0.0076(9) -0.0005(9)
O4 0.0324(11) 0.0341(11) 0.0328(10) 0.0110(8) 0.0101(8) -0.0015(8)
O3 0.0505(13) 0.0435(12) 0.0290(10) -0.0043(9) 0.0186(10) -0.0029(10)
C24 0.0210(12) 0.0248(12) 0.0187(11) 0.0003(9) 0.0065(10) 0.0010(9)
C23 0.0233(13) 0.0294(13) 0.0190(11) -0.0016(9) 0.0026(10) -0.0004(10)
C22 0.0202(12) 0.0217(12) 0.0261(12) -0.0015(9) 0.0044(10) -0.0001(9)
O2 0.0368(12) 0.0454(13) 0.0416(12) 0.0083(9) 0.0040(10) -0.0181(10)
C10 0.0212(12) 0.0202(11) 0.0143(10) 0.0010(8) 0.0050(9) 0.0051(9)
C20 0.0258(13) 0.0255(13) 0.0185(11) -0.0019(9) 0.0094(10) -0.0031(10)
C21 0.0255(13) 0.0265(13) 0.0242(12) 0.0000(10) 0.0111(10) -0.0024(10)
C16 0.0199(12) 0.0215(12) 0.0153(10) 0.0020(8) 0.0027(9) -0.0009(9)
N1 0.0262(12) 0.0289(12) 0.0325(12) -0.0028(9) 0.0045(10) -0.0023(9)
C13 0.0215(12) 0.0303(13) 0.0207(11) 0.0026(10) 0.0071(10) -0.0031(10)
C6 0.0255(13) 0.0301(13) 0.0243(12) -0.0066(10) 0.0045(10) -0.0009(10)
O1 0.0435(13) 0.0609(15) 0.0326(11) -0.0117(10) 0.0025(10) -0.0223(11)
C14 0.0206(12) 0.0284(13) 0.0231(11) -0.0013(10) 0.0071(10) 0.0022(10)
C5 0.0209(12) 0.0247(12) 0.0204(11) -0.0018(9) 0.0027(10) 0.0002(10)
C19 0.0185(11) 0.0176(11) 0.0210(11) 0.0002(9) 0.0062(9) 0.0012(9)
C17 0.0260(13) 0.0205(12) 0.0222(11) 0.0005(9) 0.0074(10) -0.0003(10)
C18 0.0312(14) 0.0213(13) 0.0284(13) 0.0057(10) 0.0081(11) -0.0026(10)
C9 0.0292(14) 0.0240(13) 0.0203(11) 0.0004(9) 0.0086(10) 0.0026(11)
C11 0.0218(12) 0.0269(13) 0.0226(11) 0.0025(10) 0.0037(10) 0.0013(10)
C15 0.0225(12) 0.0225(12) 0.0226(11) 0.0037(9) 0.0050(10) 0.0020(10)
C12 0.0205(13) 0.0382(15) 0.0226(12) 0.0012(11) 0.0037(10) 0.0036(11)
C7 0.0276(14) 0.0421(16) 0.0217(12) 0.0069(11) 0.0063(11) 0.0150(12)
C3 0.0243(13) 0.0266(13) 0.0225(12) 0.0019(10) 0.0047(10) 0.0016(10)
C8 0.0392(16) 0.0236(13) 0.0237(12) 0.0054(10) 0.0138(11) 0.0131(11)
C2 0.0226(13) 0.0271(13) 0.0337(14) 0.0046(11) 0.0053(11) 0.0073(10)
C1 0.0254(14) 0.0240(13) 0.0337(13) -0.0038(10) 0.0088(11) 0.0025(10)

loop_
_atom_type_symbol
_atom_type_description
_atom_type_scat_dispersion_real
_atom_type_scat_dispersion_imag
_atom_type_scat_source
C C 0.0033 0.0016 'International Tables Vol C Tables 4.2.6.8 and 6.1.1.4'
H H 0.0000 0.0000 'International Tables Vol C Tables 4.2.6.8 and 6.1.1.4'
N N 0.0061 0.0033 'International Tables Vol C Tables 4.2.6.8 and 6.1.1.4'
O O 0.0106 0.0060 'International Tables Vol C Tables 4.2.6.8 and 6.1.1.4'
Cl Cl 0.1484 0.1585 'International Tables Vol C Tables 4.2.6.8 and 6.1.1.4'

loop_
_geom_angle_atom_site_label_1
_geom_angle_atom_site_label_2
_geom_angle_atom_site_label_3
_geom_angle
_geom_angle_site_symmetry_1
_geom_angle_site_symmetry_3
_geom_angle_publ_flag
C19 C25 C4 104.22(18) . . ?
C19 C25 C16 110.24(18) . . ?
C4 C25 C16 112.93(18) . . ?
C19 C25 C10 113.45(19) . . ?
C4 C25 C10 111.52(17) . . ?
C16 C25 C10 104.69(18) . . ?
O3 N2 O4 124.4(2) . . ?
O3 N2 C13 117.9(2) . . ?
O4 N2 C13 117.7(2) . . ?
C3 C4 C5 118.1(2) . . ?
C3 C4 C25 119.1(2) . . ?
C5 C4 C25 122.5(2) . . ?
C23 C24 C19 121.5(2) . . ?
C22 C23 C24 118.5(2) . . ?
C23 C22 C21 122.4(2) . . ?
C23 C22 N1 119.1(2) . . ?
C21 C22 N1 118.5(2) . . ?
C9 C10 C11 118.1(2) . . ?
C9 C10 C25 124.4(2) . . ?
C11 C10 C25 117.5(2) . . ?
C21 C20 C19 121.1(2) . . ?
C20 C21 C22 118.3(2) . . ?
C17 C16 C15 118.4(2) . . ?
C17 C16 C25 123.4(2) . . ?
C15 C16 C25 118.1(2) . . ?
O2 N1 O1 123.7(2) . . ?
O2 N1 C22 118.2(2) . . ?
O1 N1 C22 118.0(2) . . ?
C18 C13 C14 122.1(2) . . ?
C18 C13 N2 119.0(2) . . ?
C14 C13 N2 118.8(2) . . ?
C1 C6 C5 120.6(2) . . ?
C13 C14 C15 118.0(2) . . ?
C4 C5 C6 120.7(2) . . ?
C24 C19 C20 118.1(2) . . ?
C24 C19 C25 122.8(2) . . ?
C20 C19 C25 118.8(2) . . ?
C16 C17 C18 120.8(2) . . ?
C13 C18 C17 118.9(2) . . ?
C10 C9 C8 120.3(3) . . ?
C12 C11 C10 121.2(2) . . ?
C14 C15 C16 121.6(2) . . ?
C11 C12 C7 120.1(3) . . ?
C8 C7 C12 119.3(2) . . ?
C2 C3 C4 121.2(2) . . ?
C7 C8 C9 121.0(2) . . ?
C3 C2 C1 120.2(2) . . ?
C6 C1 C2 119.1(2) . . ?

loop_
_geom_bond_atom_site_label_1
_geom_bond_atom_site_label_2
_geom_bond_distance
_geom_bond_site_symmetry_2
_geom_bond_publ_flag
C25 C19 1.543(3) . ?
C25 C4 1.546(3) . ?
C25 C16 1.547(3) . ?
C25 C10 1.548(3) . ?
N2 O3 1.224(3) . ?
N2 O4 1.233(3) . ?
N2 C13 1.476(3) . ?
C4 C3 1.390(3) . ?
C4 C5 1.393(3) . ?
C24 C23 1.388(4) . ?
C24 C19 1.392(3) . ?
C23 C22 1.371(3) . ?
C22 C21 1.388(3) . ?
C22 N1 1.469(3) . ?
O2 N1 1.222(3) . ?
C10 C9 1.391(3) . ?
C10 C11 1.401(3) . ?
C20 C21 1.383(4) . ?
C20 C19 1.408(3) . ?
C16 C17 1.389(3) . ?
C16 C15 1.399(3) . ?
N1 O1 1.231(3) . ?
C13 C18 1.376(4) . ?
C13 C14 1.386(4) . ?
C6 C1 1.379(4) . ?
C6 C5 1.394(3) . ?
C14 C15 1.386(3) . ?
C17 C18 1.393(3) . ?
C9 C8 1.393(4) . ?
C11 C12 1.380(4) . ?
C12 C7 1.391(4) . ?
C7 C8 1.374(4) . ?
C3 C2 1.387(4) . ?
C2 C1 1.390(4) . ?

loop_
_cod_related_entry_id
_cod_related_entry_database
_cod_related_entry_code
1 ChemSpider 4415943
